data_2205072
loop_
_publ_author_name
'Dai-Xi Li'
'Duan-Jun Xu'
'Yuan-Zhi Xu'

_publ_section_title
;
 8-Hydroxyquinolinium--dibromosuccinate--dibromosuccinic acid (2/1/2)
;
_journal_issue 2
_journal_name_full 'Acta Crystallographica Section E'
_journal_page_first o402
_journal_page_last o404
_journal_paper_doi 10.1107/S1600536805001704
_journal_volume 61
_journal_year 2005
_chemical_formula_iupac '2C9 H8 N O +, C4 H2 Br2 O4 2-, 2C4 H4 Br2 O4'
_chemical_formula_moiety '2C9 H8 N O +, C4 H2 Br2 O4 2-, 2C4 H4 Br2 O4'
_chemical_formula_sum 'C30 H26 Br6 N2 O14'
_chemical_formula_weight 1117.98
_chemical_name_systematic
;
8-Hydroxyquinolinium hemi(dibromosuccinate) dibromosuccinic acid
;
_space_group_IT_number 2
_symmetry_cell_setting triclinic
_symmetry_space_group_name_Hall '-P 1'
_symmetry_space_group_name_H-M 'P -1'
_atom_sites_solution_hydrogens 'difmap (O-H and N-H) and geom (C-H)'
_atom_sites_solution_primary direct
_atom_sites_solution_secondary difmap
_audit_creation_method SHELXL-97
_cell_angle_alpha 110.396(2)
_cell_angle_beta 100.042(2)
_cell_angle_gamma 100.915(2)
_cell_formula_units_Z 1
_cell_length_a 6.9687(8)
_cell_length_b 11.4468(12)
_cell_length_c 12.6870(13)
_cell_measurement_reflns_used 4238
_cell_measurement_temperature 295(2)
_cell_measurement_theta_max 24.5
_cell_measurement_theta_min 2.0
_cell_volume 899.10(17)
_computing_cell_refinement PROCESS-AUTO
_computing_data_collection 'PROCESS-AUTO (Rigaku, 1998)'
_computing_data_reduction 'CrystalStructure (Rigaku/MSC, 2002)'
_computing_molecular_graphics 'ORTEP-3 for Windows (Farrugia, 1997)'
_computing_publication_material 'WinGX (Farrugia, 1999)'
_computing_structure_refinement 'SHELXL97 (Sheldrick, 1997)'
_computing_structure_solution 'SIR-2 (Altomare et al., 1993)'
_diffrn_ambient_temperature 295(2)
_diffrn_detector_area_resol_mean 10.00
_diffrn_measured_fraction_theta_full 0.98
_diffrn_measured_fraction_theta_max 0.98
_diffrn_measurement_device_type 'Rigaku R-AXIS RAPID'
_diffrn_measurement_method \w
_diffrn_radiation_monochromator graphite
_diffrn_radiation_source 'fine-focus sealed tube'
_diffrn_radiation_type MoK\a
_diffrn_radiation_wavelength 0.71073
_diffrn_reflns_av_R_equivalents 0.0442
_diffrn_reflns_av_sigmaI/netI 0.0572
_diffrn_reflns_limit_h_max 7
_diffrn_reflns_limit_h_min -8
_diffrn_reflns_limit_k_max 13
_diffrn_reflns_limit_k_min -13
_diffrn_reflns_limit_l_max 15
_diffrn_reflns_limit_l_min -11
_diffrn_reflns_number 4687
_diffrn_reflns_theta_full 25.1
_diffrn_reflns_theta_max 25.1
_diffrn_reflns_theta_min 1.8
_diffrn_standards_decay_% 0
_diffrn_standards_interval_count 0
_diffrn_standards_interval_time 0
_diffrn_standards_number 0
_exptl_absorpt_coefficient_mu 6.768
_exptl_absorpt_correction_T_max 0.292
_exptl_absorpt_correction_T_min 0.170
_exptl_absorpt_correction_type multi-scan
_exptl_absorpt_process_details '(ABSCOR; Higashi, 1995)'
_exptl_crystal_colour yellow
_exptl_crystal_density_diffrn 2.065
_exptl_crystal_density_method 'not measured'
_exptl_crystal_description prism
_exptl_crystal_F_000 542
_exptl_crystal_size_max 0.26
_exptl_crystal_size_mid 0.20
_exptl_crystal_size_min 0.18
_refine_diff_density_max 0.91
_refine_diff_density_min -0.96
_refine_ls_extinction_method none
_refine_ls_goodness_of_fit_ref 1.103
_refine_ls_hydrogen_treatment constr
_refine_ls_matrix_type full
_refine_ls_number_parameters 235
_refine_ls_number_reflns 3147
_refine_ls_number_restraints 0
_refine_ls_restrained_S_all 1.103
_refine_ls_R_factor_all 0.093
_refine_ls_R_factor_gt 0.064
_refine_ls_shift/su_max 0.000
_refine_ls_shift/su_mean 0.000
_refine_ls_structure_factor_coef Fsqd
_refine_ls_weighting_details 'calc w = 1/[\s^2^(Fo^2^)+(0.0697P)^2^+5.0115P] where P = (Fo^2^+2Fc^2^)/3'
_refine_ls_weighting_scheme calc
_refine_ls_wR_factor_gt 0.147
_refine_ls_wR_factor_ref 0.170
_reflns_number_gt 2360
_reflns_number_total 3147
_reflns_threshold_expression I>2\s(I)
_cod_data_source_file hb6142.cif
_cod_data_source_block I
_cod_database_code 2205072
_cod_database_fobs_code 2205072

loop_
_symmetry_equiv_pos_as_xyz
'x, y, z'
'-x, -y, -z'

loop_
_atom_site_label
_atom_site_fract_x
_atom_site_fract_y
_atom_site_fract_z
_atom_site_U_iso_or_equiv
_atom_site_adp_type
_atom_site_calc_flag
_atom_site_refinement_flags
_atom_site_occupancy
_atom_site_type_symbol
Br1 0.82192(13) 0.58880(9) 0.62382(8) 0.0416(3) Uani d . 1 Br
Br2 0.68209(14) -0.14188(10) -0.07866(10) 0.0525(3) Uani d . 1 Br
Br3 0.69861(16) 0.51918(12) -0.08931(10) 0.0586(4) Uani d . 1 Br
N1 0.6903(10) 0.0796(6) 0.3695(6) 0.0324(15) Uani d . 1 N
O1 0.8055(11) 0.2484(6) 0.5924(6) 0.0540(17) Uani d . 1 O
O11 0.6640(9) 0.3102(6) 0.3460(5) 0.0404(14) Uani d . 1 O
O12 0.6717(9) 0.5056(6) 0.3439(5) 0.0384(14) Uani d . 1 O
O13 0.8228(12) 0.1533(7) -0.0592(6) 0.0568(19) Uani d . 1 O
O14 0.8386(10) 0.2001(6) 0.1283(5) 0.0474(16) Uani d . 1 O
O15 0.7810(10) 0.4240(5) 0.1556(5) 0.0395(14) Uani d . 1 O
O16 0.9551(11) 0.6253(6) 0.1971(5) 0.0488(16) Uani d . 1 O
C2 0.6360(13) 0.0002(9) 0.2567(8) 0.040(2) Uani d . 1 C
H2 0.6110 0.0337 0.2002 0.048 Uiso calc R 1 H
C3 0.6165(15) -0.1308(10) 0.2233(8) 0.051(2) Uani d . 1 C
H3 0.5755 -0.1859 0.1448 0.061 Uiso calc R 1 H
C4 0.6581(13) -0.1783(9) 0.3070(8) 0.042(2) Uani d . 1 C
H4 0.6486 -0.2661 0.2850 0.050 Uiso calc R 1 H
C5 0.7571(13) -0.1406(8) 0.5157(8) 0.041(2) Uani d . 1 C
H5 0.7506 -0.2275 0.4978 0.049 Uiso calc R 1 H
C6 0.8068(13) -0.0580(9) 0.6280(8) 0.042(2) Uani d . 1 C
H6 0.8311 -0.0889 0.6864 0.050 Uiso calc R 1 H
C7 0.8227(12) 0.0770(9) 0.6587(8) 0.042(2) Uani d . 1 C
H7 0.8571 0.1331 0.7367 0.050 Uiso calc R 1 H
C8 0.7874(12) 0.1238(8) 0.5734(7) 0.0349(19) Uani d . 1 C
C9 0.7293(11) 0.0357(7) 0.4559(7) 0.0282(17) Uani d . 1 C
C10 0.7142(11) -0.0981(8) 0.4238(7) 0.0310(18) Uani d . 1 C
C11 0.6438(12) 0.4194(8) 0.3889(7) 0.0287(17) Uani d . 1 C
C12 0.5832(11) 0.4658(8) 0.5027(7) 0.0297(17) Uani d . 1 C
H12 0.5378 0.3919 0.5229 0.036 Uiso calc R 1 H
C13 0.8557(13) 0.1305(8) 0.0270(8) 0.0358(19) Uani d . 1 C
C14 0.9144(14) 0.0087(9) 0.0245(8) 0.044(2) Uani d . 1 C
H14 0.9443 0.0099 0.1033 0.052 Uiso calc R 1 H
C15 0.8866(14) 0.5106(9) 0.1317(8) 0.040(2) Uani d . 1 C
C16 0.920(2) 0.4655(10) 0.0112(10) 0.086(5) Uani d . 1 C
H16 0.9055 0.3722 -0.0219 0.104 Uiso calc R 1 H
H1 0.7007 0.1629 0.3881 0.050 Uiso d . 1 H
H1A 0.9110 0.3099 0.6587 0.050 Uiso d . 1 H
H12A 0.7080 0.4750 0.2740 0.050 Uiso d . 1 H
H14A 0.7950 0.2730 0.1310 0.050 Uiso d . 1 H

loop_
_atom_site_aniso_label
_atom_site_aniso_U_11
_atom_site_aniso_U_22
_atom_site_aniso_U_33
_atom_site_aniso_U_12
_atom_site_aniso_U_13
_atom_site_aniso_U_23
Br1 0.0300(5) 0.0535(6) 0.0352(5) 0.0122(4) 0.0038(4) 0.0121(4)
Br2 0.0354(5) 0.0420(6) 0.0705(7) 0.0088(4) 0.0063(5) 0.0153(5)
Br3 0.0442(6) 0.0808(8) 0.0567(7) 0.0286(6) 0.0088(5) 0.0301(6)
N1 0.027(3) 0.034(4) 0.041(4) 0.014(3) 0.010(3) 0.017(3)
O1 0.065(5) 0.030(3) 0.050(4) 0.012(3) 0.005(3) 0.003(3)
O11 0.052(4) 0.038(3) 0.038(3) 0.022(3) 0.024(3) 0.013(3)
O12 0.052(4) 0.042(3) 0.039(3) 0.027(3) 0.034(3) 0.020(3)
O13 0.085(5) 0.054(4) 0.041(4) 0.039(4) 0.019(4) 0.018(3)
O14 0.059(4) 0.047(4) 0.040(4) 0.024(3) 0.025(3) 0.010(3)
O15 0.058(4) 0.031(3) 0.036(3) 0.011(3) 0.031(3) 0.012(3)
O16 0.068(5) 0.033(4) 0.036(3) 0.009(3) 0.024(3) 0.000(3)
C2 0.039(5) 0.053(6) 0.036(5) 0.021(4) 0.010(4) 0.024(5)
C3 0.055(6) 0.052(6) 0.034(5) 0.021(5) 0.005(4) 0.002(5)
C4 0.036(5) 0.039(5) 0.044(5) 0.016(4) 0.007(4) 0.006(4)
C5 0.037(5) 0.033(5) 0.056(6) 0.013(4) 0.012(4) 0.021(5)
C6 0.037(5) 0.046(5) 0.046(6) 0.004(4) 0.008(4) 0.029(5)
C7 0.026(4) 0.061(6) 0.037(5) 0.015(4) 0.011(4) 0.017(5)
C8 0.031(4) 0.036(5) 0.039(5) 0.012(4) 0.015(4) 0.012(4)
C9 0.022(4) 0.029(4) 0.035(4) 0.010(3) 0.008(3) 0.013(4)
C10 0.019(4) 0.038(5) 0.035(5) 0.008(3) 0.007(3) 0.013(4)
C11 0.034(4) 0.032(4) 0.025(4) 0.016(4) 0.012(3) 0.013(4)
C12 0.029(4) 0.031(4) 0.033(4) 0.010(3) 0.011(3) 0.014(4)
C13 0.038(5) 0.040(5) 0.035(5) 0.023(4) 0.015(4) 0.011(4)
C14 0.052(6) 0.046(5) 0.040(5) 0.021(5) 0.023(4) 0.017(4)
C15 0.052(6) 0.036(5) 0.038(5) 0.020(4) 0.024(4) 0.011(4)
C16 0.157(13) 0.038(6) 0.065(8) 0.000(7) 0.082(9) 0.011(5)

loop_
_atom_type_symbol
_atom_type_description
_atom_type_scat_dispersion_real
_atom_type_scat_dispersion_imag
_atom_type_scat_source
C C 0.0033 0.0000 'International Tables Vol C Tables 4.2.6.8 and 6.1.1.4'
H H 0.0000 0.0000 'International Tables Vol C Tables 4.2.6.8 and 6.1.1.4'
N N 0.0061 0.0000 'International Tables Vol C Tables 4.2.6.8 and 6.1.1.4'
O O 0.0106 0.0000 'International Tables Vol C Tables 4.2.6.8 and 6.1.1.4'
Br Br -0.2901 0.0000 'International Tables Vol C Tables 4.2.6.8 and 6.1.1.4'

loop_
_geom_angle_atom_site_label_1
_geom_angle_atom_site_label_2
_geom_angle_atom_site_label_3
_geom_angle_site_symmetry_1
_geom_angle_site_symmetry_3
_geom_angle
C2 N1 C9 . . 122.0(7)
C2 N1 H1 . . 118.6
C9 N1 H1 . . 119.4
C8 O1 H1A . . 115.8
C11 O12 H12A . . 112.5
C13 O14 H14A . . 114.3
N1 C2 C3 . . 120.8(8)
N1 C2 H2 . . 119.6
C3 C2 H2 . . 119.6
C4 C3 C2 . . 119.1(9)
C4 C3 H3 . . 120.5
C2 C3 H3 . . 120.5
C3 C4 C10 . . 121.0(8)
C3 C4 H4 . . 119.5
C10 C4 H4 . . 119.5
C6 C5 C10 . . 121.4(8)
C6 C5 H5 . . 119.3
C10 C5 H5 . . 119.3
C5 C6 C7 . . 120.8(8)
C5 C6 H6 . . 119.6
C7 C6 H6 . . 119.6
C8 C7 C6 . . 120.1(8)
C8 C7 H7 . . 119.9
C6 C7 H7 . . 119.9
O1 C8 C7 . . 125.0(8)
O1 C8 C9 . . 116.4(7)
C7 C8 C9 . . 118.6(8)
N1 C9 C8 . . 119.6(7)
N1 C9 C10 . . 118.3(7)
C8 C9 C10 . . 122.0(7)
C4 C10 C9 . . 118.8(8)
C4 C10 C5 . . 124.2(8)
C9 C10 C5 . . 117.0(7)
O11 C11 O12 . . 124.6(7)
O11 C11 C12 . . 121.5(7)
O12 C11 C12 . . 114.0(6)
C11 C12 C12 . 2_666 112.7(8)
C11 C12 Br1 . . 107.8(5)
C12 C12 Br1 2_666 . 108.1(7)
C11 C12 H12 . . 109.4
C12 C12 H12 2_666 . 109.4
Br1 C12 H12 . . 109.4
O13 C13 O14 . . 125.9(8)
O13 C13 C14 . . 121.6(8)
O14 C13 C14 . . 112.5(8)
C14 C14 C13 2_755 . 113.0(10)
C14 C14 Br2 2_755 . 106.4(8)
C13 C14 Br2 . . 107.7(6)
C14 C14 H14 2_755 . 109.9
C13 C14 H14 . . 109.9
Br2 C14 H14 . . 109.9
O16 C15 O15 . . 125.1(8)
O16 C15 C16 . . 119.3(8)
O15 C15 C16 . . 115.6(8)
C16 C16 C15 2_765 . 120.1(14)
C16 C16 Br3 2_765 . 93.8(13)
C15 C16 Br3 . . 105.0(8)
C16 C16 H16 2_765 . 112.0
C15 C16 H16 . . 112.0
Br3 C16 H16 . . 112.0

loop_
_geom_bond_atom_site_label_1
_geom_bond_atom_site_label_2
_geom_bond_site_symmetry_2
_geom_bond_distance
Br1 C12 . 1.955(8)
Br2 C14 . 1.984(10)
Br3 C16 . 2.144(17)
N1 C2 . 1.339(11)
N1 C9 . 1.364(10)
N1 H1 . 0.884
O1 C8 . 1.338(10)
O1 H1A . 0.959
O11 C11 . 1.223(9)
O12 C11 . 1.303(9)
O12 H12A . 0.932
O13 C13 . 1.204(10)
O14 C13 . 1.295(10)
O14 H14A . 0.932
O15 C15 . 1.276(10)
O16 C15 . 1.226(10)
C2 C3 . 1.381(13)
C2 H2 . 0.9300
C3 C4 . 1.365(13)
C3 H3 . 0.9300
C4 C10 . 1.381(12)
C4 H4 . 0.9300
C5 C6 . 1.345(13)
C5 C10 . 1.419(12)
C5 H5 . 0.9300
C6 C7 . 1.433(13)
C6 H6 . 0.9300
C7 C8 . 1.371(12)
C7 H7 . 0.9300
C8 C9 . 1.411(12)
C9 C10 . 1.418(11)
C11 C12 . 1.519(11)
C12 C12 2_666 1.522(15)
C12 H12 . 0.9800
C13 C14 . 1.516(12)
C14 C14 2_755 1.454(17)
C14 H14 . 0.9800
C15 C16 . 1.509(13)
C16 C16 2_765 1.38(2)
C16 H16 . 0.9800

loop_
_geom_hbond_atom_site_label_D
_geom_hbond_atom_site_label_H
_geom_hbond_atom_site_label_A
_geom_hbond_site_symmetry_A
_geom_hbond_distance_DH
_geom_hbond_distance_HA
_geom_hbond_distance_DA
_geom_hbond_angle_DHA
_geom_hbond_publ_flag
N1 H1 O11 . 0.88 1.98 2.793(10) 152 y
O1 H1A O16 2_766 0.96 1.72 2.617(9) 154 y
O12 H12A O15 . 0.93 1.62 2.551(9) 178 y
O14 H14A O15 . 0.93 1.67 2.582(10) 165 y
